data_4003855
loop_
_publ_author_name
'Ochs, Andrew M.'
'Gorai, Prashun'
'Wang, Yaxian'
'Scudder, Michael R.'
'Koster, Karl'
'Moore, Curtis E.'
'Stevanovic, Vladan'
'Heremans, Joseph P.'
'Windl, Wolfgang'
'Toberer, Eric S.'
'Goldberger, Joshua E.'

_publ_section_title
;
 Computationally Guided Discovery of Axis-Dependent Conduction Polarity in
 NaSnAs Crystals
;
_journal_name_full 'Chemistry of Materials'
_journal_paper_doi 10.1021/acs.chemmater.0c04030
_journal_year 2021
_chemical_formula_moiety 'As Na Sn'
_chemical_formula_sum 'As Na Sn'
_chemical_formula_weight 216.60
_space_group_crystal_system hexagonal
_space_group_IT_number 186
_space_group_name_Hall 'P 6c -2c'
_space_group_name_H-M_alt 'P 63 m c'
_atom_sites_solution_primary dual
_atom_sites_solution_secondary difmap
_audit_creation_date 2020-12-17
_audit_creation_method
;
Olex2 1.3-alpha
(compiled 2020.11.12 svn.r5f609507 for OlexSys, GUI svn.r6226)
;
_cell_angle_alpha 90
_cell_angle_beta 90
_cell_angle_gamma 120
_cell_formula_units_Z 2
_cell_length_a 4.0150(18)
_cell_length_b 4.0150(18)
_cell_length_c 11.766(5)
_cell_measurement_reflns_used 3165
_cell_measurement_temperature 300.0
_cell_measurement_theta_max 30.450
_cell_measurement_theta_min 3.463
_cell_volume 164.26(13)
_computing_cell_refinement 'SAINT v8.38A (Bruker, 2017)'
_computing_data_collection 'APEX3 v2017.3-0 (Bruker, 2017)'
_computing_data_reduction 'SAINT v8.38A (Bruker, 2017)'
_computing_molecular_graphics 'Olex2 1.3-alpha (Dolomanov et al., 2009)'
_computing_publication_material 'Olex2 1.3-alpha (Dolomanov et al., 2009)'
_computing_structure_refinement 'SHELXL 2018/3 (Sheldrick, 2015)'
_computing_structure_solution 'ShelXT (Sheldrick, 2015)'
_diffrn_ambient_temperature 300.0
_diffrn_detector 'Bruker APEX-II CCD'
_diffrn_detector_area_resol_mean 7.9
_diffrn_detector_type 'CCD Area Detector'
_diffrn_measured_fraction_theta_full 1.000
_diffrn_measured_fraction_theta_max 1.000
_diffrn_measurement_device 'Kappa Four-Circle Diffractometer'
_diffrn_measurement_device_type 'Nonius Kappa APEX II'
_diffrn_measurement_method '\w and \f scans'
_diffrn_radiation_monochromator graphite
_diffrn_radiation_probe x-ray
_diffrn_radiation_type MoK\a
_diffrn_radiation_wavelength 0.71073
_diffrn_radiation_xray_symbol K-L~3~
_diffrn_reflns_av_R_equivalents 0.0458
_diffrn_reflns_av_unetI/netI 0.0208
_diffrn_reflns_Laue_measured_fraction_full 1.000
_diffrn_reflns_Laue_measured_fraction_max 1.000
_diffrn_reflns_limit_h_max 5
_diffrn_reflns_limit_h_min -4
_diffrn_reflns_limit_k_max 5
_diffrn_reflns_limit_k_min -5
_diffrn_reflns_limit_l_max 16
_diffrn_reflns_limit_l_min -16
_diffrn_reflns_number 3595
_diffrn_reflns_point_group_measured_fraction_full 1.000
_diffrn_reflns_point_group_measured_fraction_max 1.000
_diffrn_reflns_theta_full 25.242
_diffrn_reflns_theta_max 30.450
_diffrn_reflns_theta_min 3.463
_diffrn_source 'sealed tube'
_diffrn_source_current 30.0
_diffrn_source_power 1.5
_diffrn_source_type fine-focus
_diffrn_source_voltage 50.0
_diffrn_standards_number 0
_exptl_absorpt_coefficient_mu 17.589
_exptl_absorpt_correction_T_max 0.0511
_exptl_absorpt_correction_T_min 0.0138
_exptl_absorpt_correction_type multi-scan
_exptl_absorpt_process_details
;
SADABS-2016/2 (Bruker,2016/2) was used for absorption correction.
wR2(int) was 0.1455 before and 0.0757 after correction.
The Ratio of minimum to maximum transmission is 0.2701.
The \l/2 correction factor is Not present.
;
_exptl_crystal_colour 'Metallic Silver'
_exptl_crystal_colour_lustre metallic
_exptl_crystal_colour_primary Silver
_exptl_crystal_density_diffrn 4.379
_exptl_crystal_description Block
_exptl_crystal_F_000 188
_exptl_crystal_size_max 0.57
_exptl_crystal_size_mid 0.446
_exptl_crystal_size_min 0.272
_refine_diff_density_max 0.828
_refine_diff_density_min -0.744
_refine_diff_density_rms 0.137
_refine_ls_abs_structure_details
;
 Refined as an inversion twin.
;
_refine_ls_abs_structure_Flack 0.13(10)
_refine_ls_extinction_coef 0.024(5)
_refine_ls_extinction_expression Fc^*^=kFc[1+0.001xFc^2^\l^3^/sin(2\q)]^-1/4^
_refine_ls_extinction_method 'SHELXL-2018/3 (Sheldrick 2018)'
_refine_ls_goodness_of_fit_ref 1.635
_refine_ls_hydrogen_treatment undef
_refine_ls_matrix_type full
_refine_ls_number_parameters 12
_refine_ls_number_reflns 236
_refine_ls_number_restraints 1
_refine_ls_restrained_S_all 1.631
_refine_ls_R_factor_all 0.0329
_refine_ls_R_factor_gt 0.0310
_refine_ls_shift/su_max 0.000
_refine_ls_shift/su_mean 0.000
_refine_ls_structure_factor_coef Fsqd
_refine_ls_weighting_details 'w=1/[\s^2^(Fo^2^)+1.7448P] where P=(Fo^2^+2Fc^2^)/3'
_refine_ls_weighting_scheme calc
_refine_ls_wR_factor_gt 0.0736
_refine_ls_wR_factor_ref 0.0742
_reflns_Friedel_coverage 0.919
_reflns_Friedel_fraction_full 1.000
_reflns_Friedel_fraction_max 1.000
_reflns_number_gt 227
_reflns_number_total 236
_reflns_threshold_expression 'I > 2\s(I)'
_cod_data_source_file cm0c04030_si_002.cif
_cod_data_source_block Goldberger_NaSnAs
_cod_depositor_comments
;
The following automatic conversions were performed:

data item '_diffrn_radiation_probe' value 'X-ray' was changed to
'x-ray' in accordance with the
/home/data/users/saulius/crontab/automatic-downloads/rss-feeds/ACS/lib/dictionaries/cif_core.dic
dictionary named 'cif_core.dic' version 2.4.2 last updated on
2011-04-26.

data item '_exptl_crystal_colour_lustre' value 'Metallic' was changed
to 'metallic' in accordance with the
/home/data/users/saulius/crontab/automatic-downloads/rss-feeds/ACS/lib/dictionaries/cif_core.dic
dictionary named 'cif_core.dic' version 2.4.2 last updated on
2011-04-26.

Automatic conversion script
Id: cif_fix_values 7556 2019-12-06 15:28:31Z antanas 
;
_cod_original_cell_volume 164.26(17)
_cod_database_code 4003855
_shelx_shelxl_version_number 2018/3
_shelx_space_group_comment
;
The symmetry employed for this shelxl refinement is uniquely defined
by the following loop, which should always be used as a source of
symmetry information in preference to the above space-group names.
They are only intended as comments.
;
_shelx_estimated_absorpt_t_max 0.087
_shelx_estimated_absorpt_t_min 0.036
_olex2_refinement_description
;
1. Twinned data refinement
 Scales: 0.87(10)
 0.13(10)
;
_olex2_submission_special_instructions 'No special instructions were received'

loop_
_space_group_symop_operation_xyz
'x, y, z'
'-y, x-y, z'
'-x+y, -x, z'
'-x, -y, z+1/2'
'y, -x+y, z+1/2'
'x-y, x, z+1/2'
'-y, -x, z'
'-x+y, y, z'
'x, x-y, z'
'y, x, z+1/2'
'x-y, -y, z+1/2'
'-x, -x+y, z+1/2'

loop_
_atom_site_label
_atom_site_type_symbol
_atom_site_fract_x
_atom_site_fract_y
_atom_site_fract_z
_atom_site_U_iso_or_equiv
_atom_site_adp_type
_atom_site_occupancy
_atom_site_site_symmetry_order
_atom_site_calc_flag
_atom_site_refinement_flags_posn
_atom_site_refinement_flags_adp
_atom_site_refinement_flags_occupancy
_atom_site_disorder_assembly
_atom_site_disorder_group
Sn1 Sn 0.000000 1.000000 0.35787(14) 0.0221(5) Uani 1 6 d S T P . .
As1 As 0.333333 0.666667 0.4737(3) 0.0219(6) Uani 1 6 d S T P . .
Na1 Na 0.666667 0.333333 0.6437(10) 0.037(3) Uani 1 6 d S T P . .

loop_
_atom_site_aniso_label
_atom_site_aniso_U_11
_atom_site_aniso_U_22
_atom_site_aniso_U_33
_atom_site_aniso_U_23
_atom_site_aniso_U_13
_atom_site_aniso_U_12
Sn1 0.0235(6) 0.0235(6) 0.0193(7) 0.000 0.000 0.0118(3)
As1 0.0195(8) 0.0195(8) 0.0268(12) 0.000 0.000 0.0097(4)
Na1 0.040(5) 0.040(5) 0.030(6) 0.000 0.000 0.020(2)

loop_
_atom_type_symbol
_atom_type_description
_atom_type_scat_dispersion_real
_atom_type_scat_dispersion_imag
_atom_type_scat_source
As As 0.0499 2.0058 'International Tables Vol C Tables 4.2.6.8 and 6.1.1.4'
Na Na 0.0362 0.0249 'International Tables Vol C Tables 4.2.6.8 and 6.1.1.4'
Sn Sn -0.6537 1.4246 'International Tables Vol C Tables 4.2.6.8 and 6.1.1.4'

loop_
_exptl_crystal_face_index_h
_exptl_crystal_face_index_k
_exptl_crystal_face_index_l
_exptl_crystal_face_perp_dist
1.00 0.00 1.00 0.2850
-1.00 0.00 -1.00 0.2800
1.00 1.00 0.00 0.2660
1.00 1.00 -1.00 0.2550
0.00 0.00 -1.00 0.1200
0.00 0.00 1.00 0.1360
-1.00 0.00 1.00 0.2410
1.00 0.00 -1.00 0.2480
0.00 1.00 1.00 0.2460
0.00 -1.00 -1.00 0.2320
1.00 -1.00 0.00 0.2230
-1.00 1.00 0.00 0.2140
0.00 -1.00 0.00 0.2270
0.00 1.00 0.00 0.2300

loop_
_geom_angle_atom_site_label_1
_geom_angle_atom_site_label_2
_geom_angle_atom_site_label_3
_geom_angle
_geom_angle_site_symmetry_1
_geom_angle_site_symmetry_3
_geom_angle_publ_flag
As1 Sn1 As1 96.59(9) . 1_565 ?
As1 Sn1 As1 96.59(9) . 1_455 ?
As1 Sn1 As1 96.58(9) 1_565 1_455 ?
As1 Sn1 Na1 131.67(4) 1_565 4_564 ?
As1 Sn1 Na1 131.67(4) 1_455 4_674 ?
As1 Sn1 Na1 131.67(4) . 4_674 ?
As1 Sn1 Na1 77.85(15) 1_455 4_564 ?
As1 Sn1 Na1 77.85(15) . 4_664 ?
As1 Sn1 Na1 77.85(15) 1_565 4_674 ?
As1 Sn1 Na1 131.67(4) 1_565 4_664 ?
As1 Sn1 Na1 131.67(4) 1_455 4_664 ?
As1 Sn1 Na1 131.67(4) . 4_564 ?
Na1 Sn1 Na1 71.8(2) 4_664 4_674 ?
Na1 Sn1 Na1 71.8(2) 4_664 4_564 ?
Na1 Sn1 Na1 71.8(2) 4_564 4_674 ?
Sn1 As1 Sn1 96.59(9) . 1_545 ?
Sn1 As1 Sn1 96.59(9) . 1_655 ?
Sn1 As1 Sn1 96.59(9) 1_545 1_655 ?
Sn1 As1 Na1 90.27(12) 1_545 1_455 ?
Sn1 As1 Na1 90.27(12) 1_655 . ?
Sn1 As1 Na1 169.7(2) . . ?
Sn1 As1 Na1 169.7(2) 1_655 1_455 ?
Sn1 As1 Na1 90.27(12) . 1_565 ?
Sn1 As1 Na1 90.27(12) 1_545 . ?
Sn1 As1 Na1 169.7(2) 1_545 1_565 ?
Sn1 As1 Na1 90.27(12) 1_655 1_565 ?
Sn1 As1 Na1 90.27(12) . 1_455 ?
Na1 As1 Na1 81.9(3) 1_565 . ?
Na1 As1 Na1 81.9(3) 1_455 . ?
Na1 As1 Na1 81.9(3) 1_565 1_455 ?
Sn1 Na1 Sn1 71.8(2) 4_665 4_675 ?
Sn1 Na1 Sn1 71.8(2) 4_665 4_565 ?
Sn1 Na1 Sn1 71.8(2) 4_675 4_565 ?
Sn1 Na1 Na1 90.0 4_675 1_455 ?
Sn1 Na1 Na1 90.0 4_565 1_565 ?
Sn1 Na1 Na1 54.11(11) 4_565 1_445 ?
Sn1 Na1 Na1 90.000(1) 4_665 1_445 ?
Sn1 Na1 Na1 54.11(11) 4_665 3_765 ?
Sn1 Na1 Na1 125.89(11) 4_675 1_545 ?
Sn1 Na1 Na1 90.000(1) 4_675 3_765 ?
Sn1 Na1 Na1 125.89(11) 4_665 1_455 ?
Sn1 Na1 Na1 125.89(11) 4_565 3_765 ?
Sn1 Na1 Na1 54.11(11) 4_565 1_455 ?
Sn1 Na1 Na1 90.000(1) 4_665 3_775 ?
Sn1 Na1 Na1 125.89(11) 4_675 1_445 ?
Sn1 Na1 Na1 54.11(11) 4_675 3_775 ?
Sn1 Na1 Na1 54.11(11) 4_665 1_545 ?
Sn1 Na1 Na1 125.89(11) 4_565 3_775 ?
Sn1 Na1 Na1 90.000(1) 4_565 1_545 ?
Sn1 Na1 Na1 125.89(11) 4_665 1_565 ?
Sn1 Na1 Na1 54.11(11) 4_675 1_565 ?
As1 Na1 Sn1 173.4(3) 1_545 4_675 ?
As1 Na1 Sn1 102.97(6) 1_655 4_665 ?
As1 Na1 Sn1 173.4(3) . 4_665 ?
As1 Na1 Sn1 102.97(6) 1_655 4_675 ?
As1 Na1 Sn1 102.97(6) . 4_565 ?
As1 Na1 Sn1 102.97(6) . 4_675 ?
As1 Na1 Sn1 102.97(6) 1_545 4_665 ?
As1 Na1 Sn1 102.97(6) 1_545 4_565 ?
As1 Na1 Sn1 173.4(3) 1_655 4_565 ?
As1 Na1 As1 81.9(3) 1_545 1_655 ?
As1 Na1 As1 81.9(3) 1_655 . ?
As1 Na1 As1 81.9(3) 1_545 . ?
As1 Na1 Na1 49.03(13) 1_655 3_775 ?
As1 Na1 Na1 130.97(13) 1_545 3_775 ?
As1 Na1 Na1 90.0 1_655 1_545 ?
As1 Na1 Na1 90.000(1) 1_545 1_455 ?
As1 Na1 Na1 49.03(13) 1_655 3_765 ?
As1 Na1 Na1 130.97(13) 1_655 1_455 ?
As1 Na1 Na1 130.97(13) . 3_765 ?
As1 Na1 Na1 49.03(13) . 1_455 ?
As1 Na1 Na1 90.0 1_545 3_765 ?
As1 Na1 Na1 90.000(1) . 3_775 ?
As1 Na1 Na1 49.03(13) 1_545 1_545 ?
As1 Na1 Na1 130.97(13) 1_545 1_565 ?
As1 Na1 Na1 130.97(13) . 1_545 ?
As1 Na1 Na1 49.03(13) 1_545 1_445 ?
As1 Na1 Na1 49.03(13) . 1_565 ?
As1 Na1 Na1 130.97(13) 1_655 1_445 ?
As1 Na1 Na1 90.000(1) 1_655 1_565 ?
As1 Na1 Na1 90.000(1) . 1_445 ?
Na1 Na1 Na1 120.000(1) 3_765 1_445 ?
Na1 Na1 Na1 120.000(1) 3_775 1_545 ?
Na1 Na1 Na1 60.000(1) 3_765 3_775 ?
Na1 Na1 Na1 180.0 3_775 1_445 ?
Na1 Na1 Na1 60.000(1) 3_765 1_545 ?
Na1 Na1 Na1 120.000(2) 1_565 1_445 ?
Na1 Na1 Na1 60.000(1) 1_445 1_545 ?
Na1 Na1 Na1 60.000(2) 1_455 1_445 ?
Na1 Na1 Na1 180.0 1_565 1_545 ?
Na1 Na1 Na1 60.000(1) 1_565 1_455 ?
Na1 Na1 Na1 120.000(2) 3_765 1_565 ?
Na1 Na1 Na1 60.000(1) 3_775 1_565 ?
Na1 Na1 Na1 120.000(2) 1_455 1_545 ?
Na1 Na1 Na1 180.0 3_765 1_455 ?
Na1 Na1 Na1 120.000(1) 3_775 1_455 ?

loop_
_geom_bond_atom_site_label_1
_geom_bond_atom_site_label_2
_geom_bond_distance
_geom_bond_site_symmetry_2
_geom_bond_publ_flag
Sn1 As1 2.689(2) . ?
Sn1 As1 2.689(2) 1_565 ?
Sn1 As1 2.689(2) 1_455 ?
Sn1 Na1 3.424(9) 4_564 ?
Sn1 Na1 3.424(9) 4_674 ?
Sn1 Na1 3.424(9) 4_664 ?
As1 Na1 3.062(8) 1_565 ?
As1 Na1 3.062(8) . ?
As1 Na1 3.062(8) 1_455 ?
Na1 Na1 4.0150(18) 3_765 ?
Na1 Na1 4.0150(18) 1_445 ?
Na1 Na1 4.0150(18) 1_455 ?
Na1 Na1 4.0150(18) 3_775 ?
Na1 Na1 4.0150(18) 1_545 ?
Na1 Na1 4.0150(18) 1_565 ?

loop_
_twin_individual_id
_twin_individual_mass_fraction_refined
1 0.87(10)
2 0.13(10)
